data_7049588
loop_
_publ_author_name
'Xu, Yang'
'Wang, Min'
'Wei, Donghui'
'Tian, Rongqiang'
'Duan, Zheng'
'Mathey, Fran\,cois'

_publ_section_title
;
 An approach to 7-aza-1-phosphanorbornane complexes: strain promoted
 rearrangement of 1-iminylphosphirane complexes and cycloaddition with
 olefins.
;
_journal_issue 17
_journal_name_full 'Dalton transactions (Cambridge, England : 2003)'
_journal_page_first 5523
_journal_page_last 5526
_journal_paper_doi 10.1039/c9dt00838a
_journal_volume 48
_journal_year 2019
_chemical_formula_moiety 'C30 H21 N2 O7 P W'
_chemical_formula_sum 'C30 H21 N2 O7 P W'
_chemical_formula_weight 736.31
_space_group_crystal_system monoclinic
_space_group_IT_number 14
_space_group_name_Hall '-P 2ybc'
_space_group_name_H-M_alt 'P 1 21/c 1'
_symmetry_space_group_name_Hall '-P 2ybc'
_symmetry_space_group_name_H-M 'P 1 21/c 1'
_atom_sites_solution_hydrogens geom
_atom_sites_solution_primary direct
_audit_creation_date 2017-06-02
_audit_creation_method
;
Olex2 1.2
(compiled 2017.03.28 svn.r3405 for OlexSys, GUI svn.r5337)
;
_audit_update_record
;
2019-01-23 deposited with the CCDC.    2019-04-04 downloaded from the CCDC.
;
_cell_angle_alpha 90
_cell_angle_beta 111.372(19)
_cell_angle_gamma 90
_cell_formula_units_Z 4
_cell_length_a 16.786(3)
_cell_length_b 9.1802(5)
_cell_length_c 19.895(2)
_cell_measurement_reflns_used 4461
_cell_measurement_temperature 293(2)
_cell_measurement_theta_max 26.1150
_cell_measurement_theta_min 3.8850
_cell_volume 2855.0(7)
_computing_cell_refinement
;
CrysAlisPro, Agilent Technologies,
Version 1.171.37.35 (release 13-08-2014 CrysAlis171 .NET)
(compiled Aug 13 2014,18:06:01)
;
_computing_data_collection
;
CrysAlisPro, Agilent Technologies,
Version 1.171.37.35 (release 13-08-2014 CrysAlis171 .NET)
(compiled Aug 13 2014,18:06:01)
;
_computing_data_reduction
;
CrysAlisPro, Agilent Technologies,
Version 1.171.37.35 (release 13-08-2014 CrysAlis171 .NET)
(compiled Aug 13 2014,18:06:01)
;
_computing_molecular_graphics 'Olex2 (Dolomanov et al., 2009)'
_computing_publication_material 'Olex2 (Dolomanov et al., 2009)'
_computing_structure_refinement 'ShelXL (Sheldrick, 2015)'
_computing_structure_solution 'ShelXS (Sheldrick, 2008)'
_diffrn_ambient_temperature 293(2)
_diffrn_detector 'CCD plate'
_diffrn_detector_area_resol_mean 16.2312
_diffrn_detector_type Eos
_diffrn_measured_fraction_theta_full 0.997
_diffrn_measured_fraction_theta_max 0.997
_diffrn_measurement_details
;
#__ type_ start__ end____ width___ exp.time_
  1 omega  -10.00   16.00   1.0000   15.0000
omega____ theta____ kappa____ phi______ frames
    -      -15.1755  -99.0000  -60.0000 26

#__ type_ start__ end____ width___ exp.time_
  2 omega    3.00   83.00   1.0000   15.0000
omega____ theta____ kappa____ phi______ frames
    -       18.0661   57.0000  -60.0000 80

#__ type_ start__ end____ width___ exp.time_
  3 omega  -48.00   72.00   1.0000   15.0000
omega____ theta____ kappa____ phi______ frames
    -       18.0661    0.0000  -90.0000 120
;
_diffrn_measurement_device 'four-circle diffractometer'
_diffrn_measurement_device_type 'Xcalibur, Eos, Gemini'
_diffrn_measurement_method '\w scans'
_diffrn_orient_matrix_UB_11 -0.0415423000
_diffrn_orient_matrix_UB_12 0.0311742000
_diffrn_orient_matrix_UB_13 -0.0118664000
_diffrn_orient_matrix_UB_21 0.0006152000
_diffrn_orient_matrix_UB_22 -0.0027799000
_diffrn_orient_matrix_UB_23 0.0358562000
_diffrn_orient_matrix_UB_31 0.0183395000
_diffrn_orient_matrix_UB_32 0.0706689000
_diffrn_orient_matrix_UB_33 0.0066107000
_diffrn_radiation_monochromator graphite
_diffrn_radiation_probe x-ray
_diffrn_radiation_type MoK\a
_diffrn_radiation_wavelength 0.71073
_diffrn_reflns_av_R_equivalents 0.0400
_diffrn_reflns_av_unetI/netI 0.0621
_diffrn_reflns_Laue_measured_fraction_full 0.997
_diffrn_reflns_Laue_measured_fraction_max 0.997
_diffrn_reflns_limit_h_max 14
_diffrn_reflns_limit_h_min -20
_diffrn_reflns_limit_k_max 10
_diffrn_reflns_limit_k_min -11
_diffrn_reflns_limit_l_max 24
_diffrn_reflns_limit_l_min -23
_diffrn_reflns_number 12646
_diffrn_reflns_point_group_measured_fraction_full 0.997
_diffrn_reflns_point_group_measured_fraction_max 0.997
_diffrn_reflns_theta_full 25.242
_diffrn_reflns_theta_max 26.362
_diffrn_reflns_theta_min 3.423
_diffrn_source 'Enhance (Mo) X-ray Source'
_exptl_absorpt_coefficient_mu 4.152
_exptl_absorpt_correction_T_max 1.00000
_exptl_absorpt_correction_T_min 0.87254
_exptl_absorpt_correction_type multi-scan
_exptl_absorpt_process_details
;
CrysAlisPro, Agilent Technologies,
Version 1.171.37.35 (release 13-08-2014 CrysAlis171 .NET)
(compiled Aug 13 2014,18:06:01)
Empirical absorption correction using spherical harmonics,
 implemented in SCALE3 ABSPACK scaling algorithm.
;
_exptl_crystal_colour colourless
_exptl_crystal_colour_primary colourless
_exptl_crystal_density_diffrn 1.713
_exptl_crystal_description prism
_exptl_crystal_F_000 1440
_exptl_crystal_size_max 0.13
_exptl_crystal_size_mid 0.1
_exptl_crystal_size_min 0.09
_refine_diff_density_max 1.726
_refine_diff_density_min -0.829
_refine_diff_density_rms 0.126
_refine_ls_extinction_method none
_refine_ls_goodness_of_fit_ref 1.125
_refine_ls_hydrogen_treatment constr
_refine_ls_matrix_type full
_refine_ls_number_parameters 370
_refine_ls_number_reflns 5815
_refine_ls_number_restraints 0
_refine_ls_restrained_S_all 1.125
_refine_ls_R_factor_all 0.0645
_refine_ls_R_factor_gt 0.0451
_refine_ls_shift/su_max 0.001
_refine_ls_shift/su_mean 0.000
_refine_ls_structure_factor_coef Fsqd
_refine_ls_weighting_details 'w=1/[\s^2^(Fo^2^)+(0.0296P)^2^+2.9439P] where P=(Fo^2^+2Fc^2^)/3'
_refine_ls_weighting_scheme calc
_refine_ls_wR_factor_gt 0.0912
_refine_ls_wR_factor_ref 0.0992
_reflns_Friedel_coverage 0.000
_reflns_number_gt 4533
_reflns_number_total 5815
_reflns_threshold_expression 'I > 2\s(I)'
_cod_data_source_file c9dt00838a2.cif
_cod_data_source_block 201706100
_cod_depositor_comments 'Adding full bibliography for 7049588--7049591.cif.'
_cod_original_cell_volume 2855.0(8)
_cod_database_code 7049588
_shelx_shelxl_version_number 2014/7
_chemical_oxdiff_formula C38H70N2O2W1
_shelx_space_group_comment
;
The symmetry employed for this shelxl refinement is uniquely defined
by the following loop, which should always be used as a source of
symmetry information in preference to the above space-group names.
They are only intended as comments.
;
_reflns_odcompleteness_completeness 99.68
_reflns_odcompleteness_iscentric 1
_reflns_odcompleteness_theta 26.32
_olex2_refinement_description
;
1. Fixed Uiso
 At 1.2 times of:
  All C(H) groups, All C(H,H) groups
2.a Ternary CH refined with riding coordinates:
 C9(H9), C10(H10)
2.b Secondary CH2 refined with riding coordinates:
 C6(H6A,H6B), C7(H7A,H7B)
2.c Aromatic/amide H refined with riding coordinates:
 C14(H14), C15(H15), C16(H16), C17(H17), C18(H18), C20(H20), C21(H21),
 C22(H22), C23(H23), C24(H24), C26(H26), C27(H27), C28(H28), C29(H29), C30(H30)
;
_olex2_submission_special_instructions 'No special instructions were received'

loop_
_space_group_symop_operation_xyz
'x, y, z'
'-x, y+1/2, -z+1/2'
'-x, -y, -z'
'x, -y-1/2, z-1/2'

loop_
_atom_site_label
_atom_site_type_symbol
_atom_site_fract_x
_atom_site_fract_y
_atom_site_fract_z
_atom_site_U_iso_or_equiv
_atom_site_adp_type
_atom_site_occupancy
_atom_site_site_symmetry_order
_atom_site_calc_flag
_atom_site_refinement_flags_posn
C1 C 0.7317(6) 0.7422(9) 0.2166(5) 0.077(3) Uani 1 1 d .
C2 C 0.6022(5) 0.9598(9) 0.1858(4) 0.063(2) Uani 1 1 d .
C3 C 0.5526(5) 0.6700(8) 0.1571(4) 0.0545(19) Uani 1 1 d .
C4 C 0.5250(5) 0.8144(7) 0.2750(4) 0.0489(18) Uani 1 1 d .
C5 C 0.6566(5) 0.5925(7) 0.3051(4) 0.059(2) Uani 1 1 d .
C6 C 0.6993(4) 1.1280(6) 0.3433(3) 0.0425(16) Uani 1 1 d .
H6A H 0.7333 1.1720 0.3184 0.051 Uiso 1 1 calc R
H6B H 0.6397 1.1544 0.3185 0.051 Uiso 1 1 calc R
C7 C 0.7312(4) 1.1750(6) 0.4230(3) 0.0378(15) Uani 1 1 d .
H7A H 0.6846 1.2181 0.4340 0.045 Uiso 1 1 calc R
H7B H 0.7761 1.2473 0.4321 0.045 Uiso 1 1 calc R
C8 C 0.7662(4) 1.0402(6) 0.4717(3) 0.0324(14) Uani 1 1 d .
C9 C 0.8549(4) 0.9921(6) 0.4658(3) 0.0362(14) Uani 1 1 d .
H9 H 0.8829 0.9179 0.5022 0.043 Uiso 1 1 calc R
C10 C 0.8329(4) 0.9287(6) 0.3892(3) 0.0377(15) Uani 1 1 d .
H10 H 0.8554 0.8295 0.3914 0.045 Uiso 1 1 calc R
C11 C 0.8731(4) 1.0294(7) 0.3505(4) 0.0429(16) Uani 1 1 d .
C12 C 0.9173(4) 1.1142(7) 0.4690(4) 0.0405(15) Uani 1 1 d .
C13 C 0.7673(4) 1.0658(6) 0.5479(3) 0.0371(15) Uani 1 1 d .
C14 C 0.8406(5) 1.0888(7) 0.6067(3) 0.0528(19) Uani 1 1 d .
H14 H 0.8938 1.0790 0.6027 0.063 Uiso 1 1 calc R
C15 C 0.8348(6) 1.1268(8) 0.6724(4) 0.073(3) Uani 1 1 d .
H15 H 0.8847 1.1431 0.7120 0.088 Uiso 1 1 calc R
C16 C 0.7579(7) 1.1406(9) 0.6802(5) 0.074(3) Uani 1 1 d .
H16 H 0.7556 1.1643 0.7249 0.089 Uiso 1 1 calc R
C17 C 0.6840(6) 1.1195(8) 0.6220(5) 0.067(2) Uani 1 1 d .
H17 H 0.6312 1.1310 0.6266 0.081 Uiso 1 1 calc R
C18 C 0.6885(5) 1.0809(7) 0.5559(4) 0.0532(18) Uani 1 1 d .
H18 H 0.6383 1.0648 0.5165 0.064 Uiso 1 1 calc R
C19 C 0.6962(4) 0.7869(6) 0.4648(3) 0.0399(15) Uani 1 1 d .
C20 C 0.7634(5) 0.6899(7) 0.4934(4) 0.059(2) Uani 1 1 d .
H20 H 0.8174 0.7119 0.4932 0.070 Uiso 1 1 calc R
C21 C 0.7490(6) 0.5601(8) 0.5222(4) 0.074(3) Uani 1 1 d .
H21 H 0.7940 0.4950 0.5415 0.088 Uiso 1 1 calc R
C22 C 0.6701(8) 0.5250(9) 0.5229(5) 0.084(3) Uani 1 1 d .
H22 H 0.6615 0.4365 0.5420 0.101 Uiso 1 1 calc R
C23 C 0.6040(7) 0.6216(10) 0.4952(5) 0.091(3) Uani 1 1 d .
H23 H 0.5502 0.5992 0.4958 0.110 Uiso 1 1 calc R
C24 C 0.6172(5) 0.7537(7) 0.4662(5) 0.059(2) Uani 1 1 d .
H24 H 0.5723 0.8193 0.4477 0.071 Uiso 1 1 calc R
C25 C 0.9569(4) 1.2637(7) 0.3809(4) 0.0469(17) Uani 1 1 d .
C26 C 0.9374(5) 1.3996(8) 0.3980(5) 0.070(2) Uani 1 1 d .
H26 H 0.8992 1.4116 0.4216 0.084 Uiso 1 1 calc R
C27 C 0.9756(7) 1.5202(9) 0.3796(5) 0.089(3) Uani 1 1 d .
H27 H 0.9637 1.6131 0.3921 0.107 Uiso 1 1 calc R
C28 C 1.0302(6) 1.5038(11) 0.3435(5) 0.088(3) Uani 1 1 d .
H28 H 1.0544 1.5849 0.3305 0.105 Uiso 1 1 calc R
C29 C 1.0486(5) 1.3688(11) 0.3268(5) 0.076(3) Uani 1 1 d .
H29 H 1.0858 1.3575 0.3021 0.091 Uiso 1 1 calc R
C30 C 1.0130(5) 1.2460(8) 0.3460(4) 0.057(2) Uani 1 1 d .
H30 H 1.0272 1.1532 0.3353 0.068 Uiso 1 1 calc R
N1 N 0.7039(3) 0.9242(5) 0.4312(3) 0.0326(11) Uani 1 1 d .
N2 N 0.9167(3) 1.1380(5) 0.4000(3) 0.0408(13) Uani 1 1 d .
O1 O 0.7873(5) 0.7212(8) 0.1992(5) 0.134(3) Uani 1 1 d .
O2 O 0.5862(5) 1.0641(7) 0.1508(3) 0.106(2) Uani 1 1 d .
O3 O 0.5087(4) 0.6145(6) 0.1055(3) 0.089(2) Uani 1 1 d .
O4 O 0.4672(4) 0.8358(7) 0.2902(3) 0.0820(18) Uani 1 1 d .
O5 O 0.6741(5) 0.4843(6) 0.3370(3) 0.113(3) Uani 1 1 d .
O6 O 0.8691(3) 1.0224(6) 0.2891(3) 0.0675(15) Uani 1 1 d .
O7 O 0.9623(3) 1.1796(5) 0.5223(3) 0.0594(14) Uani 1 1 d .
P1 P 0.71291(10) 0.92886(16) 0.34886(9) 0.0346(4) Uani 1 1 d .
W1 W 0.62839(2) 0.77686(3) 0.24607(2) 0.03979(11) Uani 1 1 d .

loop_
_atom_site_aniso_label
_atom_site_aniso_U_11
_atom_site_aniso_U_22
_atom_site_aniso_U_33
_atom_site_aniso_U_23
_atom_site_aniso_U_13
_atom_site_aniso_U_12
C1 0.073(6) 0.068(6) 0.099(7) -0.043(5) 0.042(6) -0.017(5)
C2 0.075(6) 0.075(6) 0.037(4) -0.004(4) 0.019(4) -0.009(4)
C3 0.052(5) 0.056(4) 0.050(5) -0.012(4) 0.012(4) -0.005(4)
C4 0.045(4) 0.047(4) 0.048(4) -0.003(3) 0.009(4) -0.006(3)
C5 0.080(6) 0.024(4) 0.062(5) -0.021(3) 0.012(4) -0.010(3)
C6 0.045(4) 0.039(4) 0.040(4) 0.003(3) 0.011(3) 0.006(3)
C7 0.044(4) 0.025(3) 0.046(4) 0.004(3) 0.017(3) 0.000(3)
C8 0.035(3) 0.030(3) 0.029(3) -0.003(2) 0.008(3) -0.005(3)
C9 0.036(4) 0.034(3) 0.039(4) -0.002(3) 0.013(3) -0.001(3)
C10 0.036(4) 0.031(3) 0.047(4) -0.004(3) 0.016(3) 0.000(3)
C11 0.039(4) 0.047(4) 0.049(4) -0.012(3) 0.023(3) -0.006(3)
C12 0.035(4) 0.040(4) 0.046(4) -0.008(3) 0.014(3) -0.003(3)
C13 0.046(4) 0.031(3) 0.034(4) -0.002(3) 0.014(3) 0.000(3)
C14 0.060(5) 0.063(5) 0.031(4) -0.003(3) 0.011(3) -0.006(4)
C15 0.095(7) 0.074(6) 0.038(5) -0.010(4) 0.010(5) -0.019(5)
C16 0.112(8) 0.066(5) 0.059(6) -0.022(4) 0.050(6) -0.016(5)
C17 0.098(7) 0.052(5) 0.072(6) -0.011(4) 0.054(6) -0.004(4)
C18 0.057(5) 0.052(4) 0.055(5) -0.010(4) 0.025(4) -0.002(3)
C19 0.051(4) 0.035(3) 0.032(3) -0.003(3) 0.013(3) -0.006(3)
C20 0.056(5) 0.041(4) 0.066(5) 0.008(3) 0.008(4) -0.005(3)
C21 0.093(7) 0.042(4) 0.064(6) 0.010(4) 0.002(5) -0.002(4)
C22 0.130(9) 0.050(5) 0.070(6) 0.010(4) 0.035(6) -0.023(6)
C23 0.104(8) 0.071(6) 0.116(9) 0.010(6) 0.061(7) -0.027(6)
C24 0.060(5) 0.048(5) 0.076(6) 0.009(4) 0.032(4) -0.005(4)
C25 0.040(4) 0.051(4) 0.051(4) -0.001(3) 0.018(3) -0.005(3)
C26 0.076(6) 0.054(5) 0.092(7) -0.017(4) 0.044(5) -0.014(4)
C27 0.115(9) 0.047(5) 0.105(8) -0.008(5) 0.039(7) -0.019(5)
C28 0.072(7) 0.083(7) 0.100(8) 0.019(6) 0.021(6) -0.027(5)
C29 0.048(5) 0.096(7) 0.090(7) 0.027(6) 0.031(5) -0.004(5)
C30 0.049(5) 0.057(5) 0.063(5) 0.013(4) 0.020(4) 0.007(3)
N1 0.030(3) 0.028(2) 0.036(3) -0.001(2) 0.006(2) -0.002(2)
N2 0.041(3) 0.039(3) 0.045(3) -0.009(2) 0.019(3) -0.010(2)
O1 0.112(6) 0.107(5) 0.231(10) -0.077(6) 0.119(7) -0.034(4)
O2 0.178(7) 0.067(4) 0.069(4) 0.021(3) 0.042(5) 0.014(4)
O3 0.086(4) 0.094(4) 0.058(4) -0.027(3) -0.009(3) -0.020(3)
O4 0.057(4) 0.105(5) 0.091(5) 0.001(4) 0.035(4) 0.005(3)
O5 0.181(7) 0.031(3) 0.087(5) 0.006(3) 0.001(5) 0.003(4)
O6 0.081(4) 0.078(4) 0.057(3) -0.027(3) 0.041(3) -0.028(3)
O7 0.051(3) 0.070(3) 0.050(3) -0.015(3) 0.010(3) -0.023(3)
P1 0.0359(9) 0.0297(8) 0.0357(9) -0.0021(7) 0.0101(7) -0.0017(7)
W1 0.04192(17) 0.03434(16) 0.03729(17) -0.00535(12) 0.00751(12) -0.00436(12)

loop_
_atom_type_symbol
_atom_type_description
_atom_type_scat_dispersion_real
_atom_type_scat_dispersion_imag
_atom_type_scat_source
C C 0.0033 0.0016 'International Tables Vol C Tables 4.2.6.8 and 6.1.1.4'
H H 0.0000 0.0000 'International Tables Vol C Tables 4.2.6.8 and 6.1.1.4'
N N 0.0061 0.0033 'International Tables Vol C Tables 4.2.6.8 and 6.1.1.4'
O O 0.0106 0.0060 'International Tables Vol C Tables 4.2.6.8 and 6.1.1.4'
P P 0.1023 0.0942 'International Tables Vol C Tables 4.2.6.8 and 6.1.1.4'
W W -0.8490 6.8722 'International Tables Vol C Tables 4.2.6.8 and 6.1.1.4'

loop_
_geom_angle_atom_site_label_1
_geom_angle_atom_site_label_2
_geom_angle_atom_site_label_3
_geom_angle
O1 C1 W1 178.5(8)
O2 C2 W1 179.2(8)
O3 C3 W1 177.4(7)
O4 C4 W1 179.2(7)
O5 C5 W1 177.3(7)
H6A C6 H6B 109.1
C7 C6 H6A 111.1
C7 C6 H6B 111.1
C7 C6 P1 103.1(4)
P1 C6 H6A 111.1
P1 C6 H6B 111.1
C6 C7 H7A 109.8
C6 C7 H7B 109.8
C6 C7 C8 109.4(5)
H7A C7 H7B 108.2
C8 C7 H7A 109.8
C8 C7 H7B 109.8
C7 C8 C9 109.0(5)
C13 C8 C7 111.2(5)
C13 C8 C9 116.2(5)
N1 C8 C7 101.4(4)
N1 C8 C9 104.4(4)
N1 C8 C13 113.3(5)
C8 C9 H9 110.2
C10 C9 C8 106.4(5)
C10 C9 H9 110.2
C12 C9 C8 116.1(5)
C12 C9 H9 110.2
C12 C9 C10 103.5(5)
C9 C10 H10 110.8
C9 C10 P1 104.8(4)
C11 C10 C9 106.3(5)
C11 C10 H10 110.8
C11 C10 P1 113.0(4)
P1 C10 H10 110.8
N2 C11 C10 107.1(5)
O6 C11 C10 128.0(6)
O6 C11 N2 125.0(6)
N2 C12 C9 108.6(5)
O7 C12 C9 127.1(6)
O7 C12 N2 124.3(6)
C14 C13 C8 123.6(6)
C14 C13 C18 118.7(6)
C18 C13 C8 117.4(6)
C13 C14 H14 120.2
C13 C14 C15 119.6(8)
C15 C14 H14 120.2
C14 C15 H15 119.2
C16 C15 C14 121.7(8)
C16 C15 H15 119.2
C15 C16 H16 120.2
C15 C16 C17 119.7(8)
C17 C16 H16 120.2
C16 C17 H17 120.2
C16 C17 C18 119.6(8)
C18 C17 H17 120.2
C13 C18 H18 119.6
C17 C18 C13 120.9(7)
C17 C18 H18 119.6
C20 C19 N1 123.4(6)
C24 C19 C20 119.8(6)
C24 C19 N1 116.8(6)
C19 C20 H20 120.5
C21 C20 C19 119.1(8)
C21 C20 H20 120.5
C20 C21 H21 119.2
C22 C21 C20 121.6(8)
C22 C21 H21 119.2
C21 C22 H22 120.4
C21 C22 C23 119.3(8)
C23 C22 H22 120.4
C22 C23 H23 120.0
C22 C23 C24 120.1(9)
C24 C23 H23 120.0
C19 C24 C23 120.2(8)
C19 C24 H24 119.9
C23 C24 H24 119.9
C26 C25 C30 120.5(7)
C26 C25 N2 119.0(7)
C30 C25 N2 120.5(6)
C25 C26 H26 120.5
C25 C26 C27 119.1(8)
C27 C26 H26 120.5
C26 C27 H27 119.6
C28 C27 C26 120.8(9)
C28 C27 H27 119.6
C27 C28 H28 120.3
C29 C28 C27 119.4(8)
C29 C28 H28 120.3
C28 C29 H29 119.5
C28 C29 C30 121.1(9)
C30 C29 H29 119.5
C25 C30 C29 119.1(7)
C25 C30 H30 120.5
C29 C30 H30 120.5
C8 N1 P1 102.2(4)
C19 N1 C8 121.8(5)
C19 N1 P1 121.3(4)
C11 N2 C25 123.5(5)
C12 N2 C11 113.3(5)
C12 N2 C25 123.2(5)
C6 P1 C10 96.7(3)
C6 P1 W1 119.5(2)
C10 P1 W1 124.0(2)
N1 P1 C6 91.7(3)
N1 P1 C10 92.7(3)
N1 P1 W1 124.14(17)
C1 W1 C4 179.2(3)
C1 W1 P1 92.0(2)
C2 W1 C1 89.1(4)
C2 W1 C3 87.3(3)
C2 W1 C4 90.2(3)
C2 W1 P1 87.5(2)
C3 W1 C1 90.1(3)
C3 W1 C4 90.0(3)
C3 W1 P1 174.3(2)
C4 W1 P1 87.82(19)
C5 W1 C1 89.6(4)
C5 W1 C2 178.6(3)
C5 W1 C3 92.4(3)
C5 W1 C4 91.2(3)
C5 W1 P1 92.89(19)

loop_
_geom_bond_atom_site_label_1
_geom_bond_atom_site_label_2
_geom_bond_distance
C1 O1 1.125(10)
C1 W1 2.047(10)
C2 O2 1.156(8)
C2 W1 2.017(8)
C3 O3 1.141(8)
C3 W1 2.019(7)
C4 O4 1.134(8)
C4 W1 2.047(8)
C5 O5 1.158(8)
C5 W1 2.015(8)
C6 H6A 0.9700
C6 H6B 0.9700
C6 C7 1.540(8)
C6 P1 1.841(6)
C7 H7A 0.9700
C7 H7B 0.9700
C7 C8 1.549(8)
C8 C9 1.598(8)
C8 C13 1.526(8)
C8 N1 1.505(7)
C9 H9 0.9800
C9 C10 1.546(8)
C9 C12 1.519(8)
C10 H10 0.9800
C10 C11 1.510(9)
C10 P1 1.877(6)
C11 N2 1.405(8)
C11 O6 1.201(7)
C12 N2 1.387(8)
C12 O7 1.213(7)
C13 C14 1.371(8)
C13 C18 1.396(9)
C14 H14 0.9300
C14 C15 1.389(10)
C15 H15 0.9300
C15 C16 1.362(11)
C16 H16 0.9300
C16 C17 1.367(11)
C17 H17 0.9300
C17 C18 1.391(9)
C18 H18 0.9300
C19 C20 1.385(9)
C19 C24 1.372(9)
C19 N1 1.455(7)
C20 H20 0.9300
C20 C21 1.380(10)
C21 H21 0.9300
C21 C22 1.368(12)
C22 H22 0.9300
C22 C23 1.371(13)
C23 H23 0.9300
C23 C24 1.395(10)
C24 H24 0.9300
C25 C26 1.363(9)
C25 C30 1.367(10)
C25 N2 1.456(8)
C26 H26 0.9300
C26 C27 1.394(11)
C27 H27 0.9300
C27 C28 1.362(12)
C28 H28 0.9300
C28 C29 1.348(12)
C29 H29 0.9300
C29 C30 1.394(10)
C30 H30 0.9300
N1 P1 1.700(5)
P1 W1 2.4550(16)

loop_
_geom_torsion_atom_site_label_1
_geom_torsion_atom_site_label_2
_geom_torsion_atom_site_label_3
_geom_torsion_atom_site_label_4
_geom_torsion
C6 C7 C8 C9 71.9(6)
C6 C7 C8 C13 -158.7(5)
C6 C7 C8 N1 -37.9(6)
C7 C6 P1 C10 -66.7(5)
C7 C6 P1 N1 26.2(4)
C7 C6 P1 W1 157.7(3)
C7 C8 C9 C10 -70.1(6)
C7 C8 C9 C12 44.4(7)
C7 C8 C13 C14 -107.2(7)
C7 C8 C13 C18 66.3(7)
C7 C8 N1 C19 -163.4(5)
C7 C8 N1 P1 57.3(4)
C8 C9 C10 C11 115.1(5)
C8 C9 C10 P1 -4.8(5)
C8 C9 C12 N2 -105.0(6)
C8 C9 C12 O7 76.6(8)
C8 C13 C14 C15 173.1(6)
C8 C13 C18 C17 -173.2(6)
C8 N1 P1 C6 -49.9(4)
C8 N1 P1 C10 47.0(4)
C8 N1 P1 W1 -177.9(3)
C9 C8 C13 C14 18.3(8)
C9 C8 C13 C18 -168.2(5)
C9 C8 N1 C19 83.3(6)
C9 C8 N1 P1 -56.0(4)
C9 C10 C11 N2 1.8(7)
C9 C10 C11 O6 -177.4(7)
C9 C10 P1 C6 67.7(4)
C9 C10 P1 N1 -24.4(4)
C9 C10 P1 W1 -159.6(3)
C9 C12 N2 C11 -11.0(7)
C9 C12 N2 C25 168.5(6)
C10 C9 C12 N2 11.2(6)
C10 C9 C12 O7 -167.2(6)
C10 C11 N2 C12 5.7(7)
C10 C11 N2 C25 -173.8(6)
C11 C10 P1 C6 -47.6(5)
C11 C10 P1 N1 -139.7(4)
C11 C10 P1 W1 85.1(4)
C12 C9 C10 C11 -7.7(6)
C12 C9 C10 P1 -127.6(4)
C13 C8 C9 C10 163.2(5)
C13 C8 C9 C12 -82.2(6)
C13 C8 N1 C19 -44.1(7)
C13 C8 N1 P1 176.6(4)
C13 C14 C15 C16 0.6(12)
C14 C13 C18 C17 0.5(10)
C14 C15 C16 C17 -1.3(13)
C15 C16 C17 C18 1.5(12)
C16 C17 C18 C13 -1.2(11)
C18 C13 C14 C15 -0.3(10)
C19 C20 C21 C22 0.2(12)
C19 N1 P1 C6 170.5(5)
C19 N1 P1 C10 -92.7(5)
C19 N1 P1 W1 42.5(5)
C20 C19 C24 C23 -1.0(11)
C20 C19 N1 C8 -59.7(8)
C20 C19 N1 P1 72.1(7)
C20 C21 C22 C23 -0.8(14)
C21 C22 C23 C24 0.5(15)
C22 C23 C24 C19 0.4(14)
C24 C19 C20 C21 0.7(11)
C24 C19 N1 C8 121.7(7)
C24 C19 N1 P1 -106.5(6)
C25 C26 C27 C28 1.5(14)
C26 C25 C30 C29 -1.4(12)
C26 C25 N2 C11 127.6(7)
C26 C25 N2 C12 -51.8(10)
C26 C27 C28 C29 -1.4(15)
C27 C28 C29 C30 -0.1(14)
C28 C29 C30 C25 1.5(12)
C30 C25 C26 C27 -0.1(12)
C30 C25 N2 C11 -52.2(9)
C30 C25 N2 C12 128.4(7)
N1 C8 C9 C10 37.6(5)
N1 C8 C9 C12 152.2(5)
N1 C8 C13 C14 139.3(6)
N1 C8 C13 C18 -47.3(7)
N1 C19 C20 C21 -177.9(6)
N1 C19 C24 C23 177.7(7)
N2 C25 C26 C27 -179.9(7)
N2 C25 C30 C29 178.4(7)
O6 C11 N2 C12 -175.0(7)
O6 C11 N2 C25 5.5(11)
O7 C12 N2 C11 167.4(6)
O7 C12 N2 C25 -13.0(10)
P1 C6 C7 C8 4.1(6)
P1 C10 C11 N2 116.2(5)
P1 C10 C11 O6 -63.0(9)
